data_4000547
_journal_name_full 'Chemistry of Materials'
_journal_paper_doi 10.1021/cm049406r
_journal_year 2005
_chemical_formula_moiety 'Fe1.375 O5 P'
_chemical_formula_structural Fe1.375(PO4)(OH)
_chemical_formula_sum 'Fe1.375 O5 P'
_chemical_formula_weight 187.77
_chemical_name_common 'Iron phosphate hydroxide'
_space_group_IT_number 141
_symmetry_cell_setting tetragonal
_symmetry_space_group_name_Hall '-I 4bd 2'
_symmetry_space_group_name_H-M 'I 41/a m d :2'
_cell_angle_alpha 90.0
_cell_angle_beta 90.0
_cell_angle_gamma 90.0
_cell_formula_units_Z 4
_cell_length_a 5.19183(12)
_cell_length_b 5.19183(12)
_cell_length_c 12.9927(4)
_cell_measurement_temperature 295
_cell_volume 350.22(1)
_exptl_crystal_density_diffrn 3.561
_exptl_crystal_density_meas 3.513
_cod_original_sg_symbol_H-M 'I 41/a m d'
_cod_database_code 4000547

loop_
_symmetry_equiv_pos_site_id
_symmetry_equiv_pos_as_xyz
1 +x,+y,+z
2 -y+1/4,+x+3/4,+z+1/4
3 -x+1/2,-y,+z+1/2
4 +y+1/4,-x+1/4,+z+3/4
5 -x,+y,+z
6 -y+1/4,-x+3/4,+z+1/4
7 +x+1/2,-y,+z+1/2
8 +y+1/4,+x+1/4,+z+3/4
-1 -x,-y,-z
-2 +y+3/4,-x+1/4,-z+3/4
-3 +x+1/2,+y,-z+1/2
-4 -y+3/4,+x+3/4,-z+1/4
-5 +x,-y,-z
-6 +y+3/4,+x+1/4,-z+3/4
-7 -x+1/2,+y,-z+1/2
-8 -y+3/4,-x+3/4,-z+1/4
101 +x+1/2,+y+1/2,+z+1/2
102 -y+3/4,+x+1/4,+z+3/4
103 -x,-y+1/2,+z
104 +y+3/4,-x+3/4,+z+1/4
105 -x+1/2,+y+1/2,+z+1/2
106 -y+3/4,-x+1/4,+z+3/4
107 +x,-y+1/2,+z
108 +y+3/4,+x+3/4,+z+1/4
-101 -x+1/2,-y+1/2,-z+1/2
-102 +y+1/4,-x+3/4,-z+1/4
-103 +x,+y+1/2,-z
-104 -y+1/4,+x+1/4,-z+3/4
-105 +x+1/2,-y+1/2,-z+1/2
-106 +y+1/4,+x+3/4,-z+1/4
-107 -x,+y+1/2,-z
-108 -y+1/4,-x+1/4,-z+3/4

loop_
_atom_site_type_symbol
_atom_site_label
_atom_site_fract_x
_atom_site_fract_y
_atom_site_fract_z
_atom_site_occupancy
_atom_site_thermal_displace_type
_atom_site_U_iso_or_equiv
_atom_site_symmetry_multiplicity
P P1 0.0 0.75 0.125 1.0 Uiso 0.0134(8) 4
O O1 0.0 0.5045(5) 0.19024(22) 1.0 Uiso 0.0264(11) 16
O O2 0.0 0.25 0.375 1.0 Uiso 0.0142(18) 4
FE Fe1 0.0 0.0420(5) 0.4939(4) 0.3438(9) Uiso 0.0166(5) 16
